data_7114214
loop_
_publ_author_name
'Murugesu, Muralee'
'Anson, Christopher E.'
'Powell, Annie K.'

_publ_section_title
;
 Engineering of ferrimagnetic Cu12-cluster arrays through supramolecular
 interactionsElectronic supplementary information (ESI) available: \cT vs.
 T plot for K+ salt 1b at magnetic fields of 1 and 10 kOe. See
 http://www.rsc.org/suppdata/cc/b2/b201585b/
;
_journal_issue 10
_journal_name_full 'Chemical Communications'
_journal_page_first 1054
_journal_paper_doi 10.1039/b201585b
_journal_year 2002
_chemical_formula_sum 'C90 H140 Cs2 Cu12 N6 O62'
_chemical_formula_weight 3326.38
_chemical_name_systematic
; 
? 
;
_space_group_IT_number 176
_symmetry_cell_setting hexagonal
_symmetry_space_group_name_Hall '-P 6c'
_symmetry_space_group_name_H-M 'P 63/m'
_atom_sites_solution_hydrogens geom
_atom_sites_solution_primary direct
_atom_sites_solution_secondary difmap
_audit_creation_method SHELXL-97
_cell_angle_alpha 90.00
_cell_angle_beta 90.00
_cell_angle_gamma 120.00
_cell_formula_units_Z 2
_cell_length_a 14.7809(7)
_cell_length_b 14.7809(7)
_cell_length_c 31.4530(19)
_cell_measurement_reflns_used 7999
_cell_measurement_temperature 200(2)
_cell_measurement_theta_max 21.07
_cell_measurement_theta_min 2.05
_cell_volume 5951.1(5)
_computing_cell_refinement 'IPDS 2.92 (Stoe & Cie GmbH, 1999)'
_computing_data_collection 'IPDS 2.92 (Stoe & Cie GmbH, 1999)'
_computing_data_reduction 'IPDS 2.92 (Stoe & Cie GmbH, 1999)'
_computing_molecular_graphics 'SHELXTL 5.1 (Bruker AXS Inc., 1997)'
_computing_publication_material 'SHELXTL 5.1 (Bruker AXS Inc., 1997)'
_computing_structure_refinement 'SHELXTL 5.1 (Bruker AXS Inc., 1997)'
_computing_structure_solution 'SHELXTL 5.1 (Bruker AXS Inc., 1997)'
_diffrn_ambient_temperature 200(2)
_diffrn_measured_fraction_theta_full 0.986
_diffrn_measured_fraction_theta_max 0.981
_diffrn_measurement_device_type 'Stoe IPDS'
_diffrn_measurement_method 'area detector'
_diffrn_radiation_monochromator graphite
_diffrn_radiation_source 'fine-focus sealed tube'
_diffrn_radiation_type MoK\a
_diffrn_radiation_wavelength 0.71073
_diffrn_reflns_av_R_equivalents 0.0982
_diffrn_reflns_av_sigmaI/netI 0.1548
_diffrn_reflns_limit_h_max 17
_diffrn_reflns_limit_h_min -7
_diffrn_reflns_limit_k_max 17
_diffrn_reflns_limit_k_min -18
_diffrn_reflns_limit_l_max 38
_diffrn_reflns_limit_l_min -24
_diffrn_reflns_number 12514
_diffrn_reflns_theta_full 25.00
_diffrn_reflns_theta_max 25.89
_diffrn_reflns_theta_min 2.05
_exptl_absorpt_coefficient_mu 2.802
_exptl_absorpt_correction_type none
_exptl_crystal_colour blue
_exptl_crystal_density_diffrn 1.856
_exptl_crystal_density_method 'not measured'
_exptl_crystal_description prism
_exptl_crystal_F_000 3352
_exptl_crystal_size_max 0.35
_exptl_crystal_size_mid 0.20
_exptl_crystal_size_min 0.20
_refine_diff_density_max 5.835
_refine_diff_density_min -1.689
_refine_diff_density_rms 0.179
_refine_ls_extinction_method none
_refine_ls_goodness_of_fit_ref 0.941
_refine_ls_hydrogen_treatment mixed
_refine_ls_matrix_type full
_refine_ls_number_parameters 269
_refine_ls_number_reflns 3869
_refine_ls_number_restraints 1
_refine_ls_restrained_S_all 0.941
_refine_ls_R_factor_all 0.1581
_refine_ls_R_factor_gt 0.0852
_refine_ls_shift/su_max 0.001
_refine_ls_shift/su_mean 0.000
_refine_ls_structure_factor_coef Fsqd
_refine_ls_weighting_details 'calc w=1/[\s^2^(Fo^2^)+(0.1146P)^2^+0.0000P] where P=(Fo^2^+2Fc^2^)/3'
_refine_ls_weighting_scheme calc
_refine_ls_wR_factor_gt 0.2092
_refine_ls_wR_factor_ref 0.2302
_reflns_number_gt 1669
_reflns_number_total 3869
_reflns_threshold_expression >2sigma(I)
_cod_data_source_file b201585b.txt
_cod_data_source_block cucs5
_cod_database_code 7114214

loop_
_symmetry_equiv_pos_as_xyz
'x, y, z'
'-y, x-y, z'
'-x+y, -x, z'
'-x, -y, z+1/2'
'y, -x+y, z+1/2'
'x-y, x, z+1/2'
'-x, -y, -z'
'y, -x+y, -z'
'x-y, x, -z'
'x, y, -z-1/2'
'-y, x-y, -z-1/2'
'-x+y, -x, -z-1/2'

loop_
_atom_site_label
_atom_site_type_symbol
_atom_site_fract_x
_atom_site_fract_y
_atom_site_fract_z
_atom_site_U_iso_or_equiv
_atom_site_adp_type
_atom_site_occupancy
_atom_site_symmetry_multiplicity
_atom_site_calc_flag
_atom_site_refinement_flags
Cu1 Cu 0.64046(10) 0.43978(10) 0.87636(5) 0.0368(4) Uani 1 1 d .
Cu2 Cu 0.40709(10) 0.32461(11) 0.79684(5) 0.0425(4) Uani 1 1 d .
O1 O 0.6667 0.3333 0.8487(4) 0.035(3) Uani 1 3 d S
C1 C 0.6667 0.3333 0.8037(5) 0.026(4) Uani 1 3 d S
H1A H 0.5999 0.3202 0.7936 0.039 Uiso 0.33 1 calc PR
H1B H 0.6798 0.2798 0.7936 0.039 Uiso 0.33 1 calc PR
H1C H 0.7202 0.4001 0.7936 0.039 Uiso 0.33 1 calc PR
O2 O 0.3283(9) 0.2434(8) 0.7500 0.052(3) Uani 1 2 d S
C2 C 0.2530(17) 0.1351(15) 0.7500 0.073(6) Uani 1 2 d S
H2A H 0.2254 0.1139 0.7782 0.110 Uiso 0.50 1 calc PR
H2B H 0.2855 0.0960 0.7410 0.110 Uiso 0.50 1 calc PR
H2C H 0.1974 0.1222 0.7308 0.110 Uiso 0.50 1 calc PR
O3 O 0.4795(9) 0.4112(8) 0.7500 0.052(3) Uani 1 2 d S
C3 C 0.5702(15) 0.5155(14) 0.7500 0.061(5) Uani 1 2 d S
H3A H 0.5879 0.5400 0.7787 0.092 Uiso 0.50 1 calc PR
H3B H 0.5546 0.5618 0.7343 0.092 Uiso 0.50 1 calc PR
H3C H 0.6280 0.5137 0.7370 0.092 Uiso 0.50 1 calc PR
N1 N 0.6145(7) 0.5430(7) 0.9091(3) 0.041(2) Uani 1 1 d .
C4 C 0.7083(9) 0.6403(8) 0.9198(4) 0.039(3) Uani 1 1 d .
C5 C 0.7992(9) 0.6819(9) 0.8960(4) 0.043(3) Uani 1 1 d .
C6 C 0.8825(10) 0.7764(9) 0.9076(5) 0.054(3) Uani 1 1 d .
H6 H 0.9431 0.8051 0.8913 0.065 Uiso 1 1 calc R
C7 C 0.8786(12) 0.8287(10) 0.9420(6) 0.065(4) Uani 1 1 d .
H7 H 0.9369 0.8914 0.9499 0.078 Uiso 1 1 calc R
C8 C 0.7883(12) 0.7893(11) 0.9653(5) 0.059(4) Uani 1 1 d .
H8 H 0.7848 0.8259 0.9887 0.071 Uiso 1 1 calc R
C9 C 0.7038(11) 0.6965(10) 0.9541(5) 0.053(3) Uani 1 1 d .
H9 H 0.6423 0.6706 0.9697 0.064 Uiso 1 1 calc R
C10 C 0.8141(10) 0.6326(10) 0.8563(4) 0.047(3) Uani 1 1 d .
O4 O 0.7398(5) 0.5483(6) 0.8413(3) 0.0395(19) Uani 1 1 d .
O5 O 0.9020(6) 0.6774(6) 0.8399(3) 0.051(2) Uani 1 1 d .
C11 C 0.5540(11) 0.4803(10) 0.9471(5) 0.061(4) Uani 1 1 d .
H11A H 0.4949 0.4909 0.9511 0.073 Uiso 1 1 calc R
H11B H 0.5984 0.5082 0.9719 0.073 Uiso 1 1 calc R
C12 C 0.5137(10) 0.3647(10) 0.9455(4) 0.046(3) Uani 1 1 d .
O6 O 0.5447(6) 0.3333(6) 0.9144(3) 0.045(2) Uani 1 1 d .
O7 O 0.4542(8) 0.3112(7) 0.9735(3) 0.074(3) Uani 1 1 d .
C13 C 0.5490(8) 0.5696(9) 0.8829(4) 0.046(3) Uani 1 1 d .
H13A H 0.5950 0.6319 0.8668 0.055 Uiso 1 1 calc R
H13B H 0.5088 0.5877 0.9019 0.055 Uiso 1 1 calc R
C14 C 0.4727(11) 0.4873(10) 0.8515(4) 0.049(3) Uani 1 1 d .
O8 O 0.4980(6) 0.4206(6) 0.8391(3) 0.044(2) Uani 1 1 d .
O9 O 0.4001(7) 0.4949(7) 0.8395(4) 0.066(3) Uani 1 1 d .
Cs1 Cs 0.3333 0.6667 0.82770(9) 0.0988(8) Uani 1 3 d S
O31 O 0.399(4) 0.589(4) 0.7500 0.45(4) Uiso 1 2 d SD
C31 C 0.294(3) 0.496(2) 0.7500 0.109(10) Uani 1 2 d SD
O32 O 0.179(2) 0.386(2) 0.8230(10) 0.213(11) Uani 1 1 d .
C32A C 0.129(2) 0.2812(19) 0.8169(12) 0.092(10) Uani 0.67 1 d P
C32B C 0.087(4) 0.334(7) 0.809(2) 0.12(3) Uani 0.33 1 d P
O33 O 0.3333 0.6667 0.9234(10) 0.132(9) Uiso 1 3 d S
O41 O 0.2975(17) 0.4772(16) 0.9645(9) 0.193(10) Uani 1 1 d .
C41A C 0.256(3) 0.409(3) 0.9340(13) 0.068(10) Uiso 0.50 1 d P
C41B C 0.262(3) 0.374(3) 0.9412(14) 0.075(11) Uiso 0.50 1 d P
O42 O 0.0000 0.0000 0.7500 0.400 Uiso 1 6 d S

loop_
_atom_site_aniso_label
_atom_site_aniso_U_11
_atom_site_aniso_U_22
_atom_site_aniso_U_33
_atom_site_aniso_U_23
_atom_site_aniso_U_13
_atom_site_aniso_U_12
Cu1 0.0427(8) 0.0389(7) 0.0302(8) -0.0013(6) 0.0027(6) 0.0215(6)
Cu2 0.0433(8) 0.0505(8) 0.0338(8) 0.0019(7) 0.0003(7) 0.0237(7)
O1 0.048(5) 0.048(5) 0.008(7) 0.000 0.000 0.024(2)
C1 0.034(5) 0.034(5) 0.009(10) 0.000 0.000 0.017(3)
O2 0.054(7) 0.034(6) 0.049(9) 0.000 0.000 0.008(5)
C2 0.079(14) 0.061(12) 0.061(17) 0.000 0.000 0.021(11)
O3 0.052(7) 0.045(6) 0.040(9) 0.000 0.000 0.010(5)
C3 0.063(12) 0.065(12) 0.041(14) 0.000 0.000 0.021(10)
N1 0.043(5) 0.050(5) 0.034(6) 0.009(5) 0.002(5) 0.027(5)
C4 0.051(7) 0.035(6) 0.038(8) -0.004(5) -0.005(6) 0.026(5)
C5 0.059(7) 0.042(6) 0.036(8) -0.006(5) 0.006(6) 0.031(6)
C6 0.049(7) 0.052(7) 0.065(11) -0.013(7) -0.002(7) 0.027(6)
C7 0.076(10) 0.042(7) 0.072(13) -0.019(7) -0.008(9) 0.025(7)
C8 0.086(10) 0.064(8) 0.041(9) -0.025(7) -0.018(8) 0.049(8)
C9 0.065(8) 0.067(9) 0.042(9) -0.001(7) -0.002(7) 0.043(7)
C10 0.051(8) 0.051(7) 0.036(8) 0.001(6) -0.002(6) 0.023(6)
O4 0.043(4) 0.043(4) 0.034(5) 0.002(4) 0.002(4) 0.022(4)
O5 0.050(5) 0.042(4) 0.044(6) 0.007(4) 0.015(4) 0.009(4)
C11 0.078(9) 0.068(9) 0.028(9) -0.007(6) 0.018(7) 0.029(7)
C12 0.053(7) 0.053(7) 0.028(8) -0.002(6) 0.005(6) 0.023(6)
O6 0.049(4) 0.048(5) 0.038(6) -0.007(4) -0.001(4) 0.024(4)
O7 0.095(7) 0.059(6) 0.046(7) -0.002(5) 0.032(6) 0.022(5)
C13 0.033(6) 0.055(7) 0.054(10) -0.014(6) -0.003(6) 0.025(5)
C14 0.070(9) 0.056(7) 0.036(8) 0.000(6) 0.004(7) 0.042(7)
O8 0.047(4) 0.056(5) 0.033(6) 0.001(4) 0.000(4) 0.027(4)
O9 0.063(6) 0.079(6) 0.072(8) -0.003(6) -0.009(5) 0.047(5)
Cs1 0.0842(8) 0.0842(8) 0.128(2) 0.000 0.000 0.0421(4)
C31 0.16(3) 0.10(2) 0.09(3) 0.000 0.000 0.08(2)
O32 0.22(2) 0.22(2) 0.23(3) 0.05(2) -0.02(2) 0.13(2)
C32A 0.060(14) 0.051(13) 0.17(3) -0.005(16) -0.009(17) 0.030(12)
C32B 0.05(3) 0.23(8) 0.09(5) -0.08(5) -0.04(3) 0.07(4)
O41 0.22(2) 0.146(15) 0.23(3) -0.034(17) -0.07(2) 0.106(15)

loop_
_atom_type_symbol
_atom_type_description
_atom_type_scat_dispersion_real
_atom_type_scat_dispersion_imag
_atom_type_scat_source
C C 0.0033 0.0016 'International Tables Vol C Tables 4.2.6.8 and 6.1.1.4'
H H 0.0000 0.0000 'International Tables Vol C Tables 4.2.6.8 and 6.1.1.4'
N N 0.0061 0.0033 'International Tables Vol C Tables 4.2.6.8 and 6.1.1.4'
O O 0.0106 0.0060 'International Tables Vol C Tables 4.2.6.8 and 6.1.1.4'
Cu Cu 0.3201 1.2651 'International Tables Vol C Tables 4.2.6.8 and 6.1.1.4'
Cs Cs -0.3680 2.1192 'International Tables Vol C Tables 4.2.6.8 and 6.1.1.4'

loop_
_geom_angle_atom_site_label_1
_geom_angle_atom_site_label_2
_geom_angle_atom_site_label_3
_geom_angle
_geom_angle_site_symmetry_1
_geom_angle_site_symmetry_3
O4 Cu1 O6 177.0(4) . .
O4 Cu1 O1 92.2(3) . .
O6 Cu1 O1 88.9(3) . .
O4 Cu1 N1 91.0(4) . .
O6 Cu1 N1 87.7(4) . .
O1 Cu1 N1 175.3(4) . .
O4 Cu1 O8 94.7(3) . .
O6 Cu1 O8 87.8(3) . .
O1 Cu1 O8 101.9(3) . .
N1 Cu1 O8 81.1(3) . .
O4 Cu1 O6 85.7(3) . 3_665
O6 Cu1 O6 91.8(4) . 3_665
O1 Cu1 O6 76.5(3) . 3_665
N1 Cu1 O6 100.4(3) . 3_665
O8 Cu1 O6 178.4(3) . 3_665
O2 Cu2 O3 77.5(4) . .
O2 Cu2 O8 172.6(4) . .
O3 Cu2 O8 95.1(4) . .
O2 Cu2 O5 95.9(4) . 2_655
O3 Cu2 O5 173.4(4) . 2_655
O8 Cu2 O5 91.5(4) . 2_655
O2 Cu2 Cu2 38.8(2) . 10_557
O3 Cu2 Cu2 38.9(3) . 10_557
O8 Cu2 Cu2 133.9(3) . 10_557
O5 Cu2 Cu2 134.5(3) 2_655 10_557
C1 O1 Cu1 115.9(3) . 3_665
C1 O1 Cu1 115.9(3) . 2_655
Cu1 O1 Cu1 102.4(4) 3_665 2_655
C1 O1 Cu1 115.9(3) . .
Cu1 O1 Cu1 102.4(4) 3_665 .
Cu1 O1 Cu1 102.4(4) 2_655 .
C2 O2 Cu2 127.0(4) . .
C2 O2 Cu2 127.0(4) . 10_557
Cu2 O2 Cu2 102.5(5) . 10_557
C3 O3 Cu2 128.9(3) . 10_557
C3 O3 Cu2 128.9(3) . .
Cu2 O3 Cu2 102.2(5) 10_557 .
C4 N1 C13 107.2(8) . .
C4 N1 C11 114.0(10) . .
C13 N1 C11 110.1(10) . .
C4 N1 Cu1 114.6(7) . .
C13 N1 Cu1 108.3(8) . .
C11 N1 Cu1 102.5(7) . .
C9 C4 C5 118.9(11) . .
C9 C4 N1 117.7(11) . .
C5 C4 N1 123.3(11) . .
C6 C5 C4 119.0(11) . .
C6 C5 C10 116.0(11) . .
C4 C5 C10 125.0(11) . .
C7 C6 C5 121.6(13) . .
C6 C7 C8 119.8(13) . .
C9 C8 C7 119.8(13) . .
C8 C9 C4 120.8(13) . .
O5 C10 O4 122.1(12) . .
O5 C10 C5 116.8(11) . .
O4 C10 C5 121.1(11) . .
C10 O4 Cu1 122.6(8) . .
C10 O5 Cu2 112.2(8) . 3_665
N1 C11 C12 116.9(11) . .
O7 C12 O6 126.9(12) . .
O7 C12 C11 117.5(12) . .
O6 C12 C11 115.6(11) . .
C12 O6 Cu1 115.9(7) . .
C12 O6 Cu1 152.3(8) . 2_655
Cu1 O6 Cu1 91.5(3) . 2_655
N1 C13 C14 118.1(10) . .
O9 C14 O8 126.7(13) . .
O9 C14 C13 117.9(11) . .
O8 C14 C13 115.2(11) . .
C14 O8 Cu2 114.6(8) . .
C14 O8 Cu1 110.6(8) . .
Cu2 O8 Cu1 134.7(4) . .
C14 O9 Cs1 139.9(9) . .
O33 Cs1 O31 143.0(12) . 3_565
O33 Cs1 O31 143.0(12) . 2_665
O31 Cs1 O31 62.9(19) 3_565 2_665
O33 Cs1 O31 143.0(12) . .
O31 Cs1 O31 62.9(19) 3_565 .
O31 Cs1 O31 62.9(19) 2_665 .
O33 Cs1 O9 83.3(2) . 2_665
O31 Cs1 O9 119.3(9) 3_565 2_665
O31 Cs1 O9 60.5(12) 2_665 2_665
O31 Cs1 O9 106.4(8) . 2_665
O33 Cs1 O9 83.3(2) . 3_565
O31 Cs1 O9 60.5(12) 3_565 3_565
O31 Cs1 O9 106.4(8) 2_665 3_565
O31 Cs1 O9 119.3(9) . 3_565
O9 Cs1 O9 118.66(9) 2_665 3_565
O33 Cs1 O9 83.3(2) . .
O31 Cs1 O9 106.4(8) 3_565 .
O31 Cs1 O9 119.3(9) 2_665 .
O31 Cs1 O9 60.5(12) . .
O9 Cs1 O9 118.66(9) 2_665 .
O9 Cs1 O9 118.66(9) 3_565 .
O33 Cs1 C31 136.9(3) . 3_565
O31 Cs1 C31 26.1(4) 3_565 3_565
O31 Cs1 C31 49.1(8) 2_665 3_565
O31 Cs1 C31 78.7(11) . 3_565
O9 Cs1 C31 95.9(6) 2_665 3_565
O9 Cs1 C31 59.2(4) 3_565 3_565
O9 Cs1 C31 131.6(6) . 3_565
O33 Cs1 C31 136.9(4) . 2_665
O31 Cs1 C31 78.7(12) 3_565 2_665
O31 Cs1 C31 26.1(4) 2_665 2_665
O31 Cs1 C31 49.1(8) . 2_665
O9 Cs1 C31 59.2(4) 2_665 2_665
O9 Cs1 C31 131.6(6) 3_565 2_665
O9 Cs1 C31 95.9(6) . 2_665
C31 Cs1 C31 72.6(5) 3_565 2_665
O33 Cs1 C31 136.9(3) . .
O31 Cs1 C31 49.1(8) 3_565 .
O31 Cs1 C31 78.7(11) 2_665 .
O31 Cs1 C31 26.1(4) . .
O9 Cs1 C31 131.6(6) 2_665 .
O9 Cs1 C31 95.9(6) 3_565 .
O9 Cs1 C31 59.2(4) . .
C31 Cs1 C31 72.6(5) 3_565 .
C31 Cs1 C31 72.6(5) 2_665 .
O33 Cs1 O32 92.3(5) . 3_565
O31 Cs1 O32 70.8(10) 3_565 3_565
O31 Cs1 O32 70.2(9) 2_665 3_565
O31 Cs1 O32 124.7(13) . 3_565
O9 Cs1 O32 71.4(4) 2_665 3_565
O9 Cs1 O32 49.8(4) 3_565 3_565
O9 Cs1 O32 168.3(4) . 3_565
C31 Cs1 O32 48.0(7) 3_565 3_565
C31 Cs1 O32 94.7(7) 2_665 3_565
C31 Cs1 O32 119.9(7) . 3_565
O33 Cs1 O32 92.3(5) . .
O31 Cs1 O32 70.2(9) 3_565 .
O31 Cs1 O32 124.7(13) 2_665 .
O31 Cs1 O32 70.8(10) . .
O9 Cs1 O32 168.3(4) 2_665 .
O9 Cs1 O32 71.4(4) 3_565 .
O9 Cs1 O32 49.8(4) . .
C31 Cs1 O32 94.7(7) 3_565 .
C31 Cs1 O32 119.9(7) 2_665 .
C31 Cs1 O32 48.0(7) . .
O32 Cs1 O32 119.83(8) 3_565 .
C31 O31 Cs1 88(2) . .
C31 O31 Cs1 88(2) . 10_557
Cs1 O31 Cs1 106(2) . 10_557
O31 C31 Cs1 66(2) . .
O31 C31 Cs1 66(2) . 10_557
Cs1 C31 Cs1 93.8(7) . 10_557
C32B O32 C32A 57(4) . .
C32B O32 Cs1 126(5) . .
C32A O32 Cs1 172(2) . .
C32B C32A O32 58(3) . .
C32A C32B O32 65(3) . .
C41A O41 C41B 23(2) . .
C41B C41A O41 100(7) . .
C41A C41B O41 57(6) . .

loop_
_geom_bond_atom_site_label_1
_geom_bond_atom_site_label_2
_geom_bond_distance
_geom_bond_site_symmetry_2
Cu1 O4 1.895(8) .
Cu1 O6 1.920(8) .
Cu1 O1 1.999(5) .
Cu1 N1 2.031(10) .
Cu1 O8 2.301(8) .
Cu1 O6 2.404(8) 3_665
Cu2 O2 1.889(7) .
Cu2 O3 1.893(7) .
Cu2 O8 1.918(9) .
Cu2 O5 1.932(9) 2_655
Cu2 Cu2 2.947(3) 10_557
O1 C1 1.41(2) .
O1 Cu1 1.999(6) 3_665
O1 Cu1 1.999(6) 2_655
O2 C2 1.42(2) .
O2 Cu2 1.889(6) 10_557
O3 C3 1.45(2) .
O3 Cu2 1.893(7) 10_557
N1 C4 1.452(15) .
N1 C13 1.467(15) .
N1 C11 1.501(16) .
C4 C9 1.384(18) .
C4 C5 1.385(17) .
C5 C6 1.371(17) .
C5 C10 1.516(18) .
C6 C7 1.35(2) .
C7 C8 1.37(2) .
C8 C9 1.361(18) .
C10 O5 1.237(15) .
C10 O4 1.270(14) .
O5 Cu2 1.932(9) 3_665
C11 C12 1.503(18) .
C12 O7 1.217(15) .
C12 O6 1.262(15) .
O6 Cu1 2.404(8) 2_655
C13 C14 1.534(18) .
C14 O9 1.196(14) .
C14 O8 1.277(14) .
O9 Cs1 3.172(9) .
Cs1 O33 3.01(3) .
Cs1 O31 3.06(5) 3_565
Cs1 O31 3.06(5) 2_665
Cs1 O31 3.06(5) .
Cs1 O9 3.172(9) 2_665
Cs1 O9 3.172(9) 3_565
Cs1 C31 3.348(19) 3_565
Cs1 C31 3.348(19) 2_665
Cs1 C31 3.348(19) .
Cs1 O32 3.61(3) 3_565
Cs1 O32 3.61(3) .
O31 C31 1.47(2) .
O31 Cs1 3.06(5) 10_557
C31 Cs1 3.348(19) 10_557
O32 C32B 1.26(5) .
O32 C32A 1.35(3) .
C32A C32B 1.25(8) .
O41 C41A 1.30(4) .
O41 C41B 1.53(4) .
C41A C41B 0.62(4) .
